data_2231737
loop_
_publ_author_name
'Gao, Shan'
'Ng, Seik Weng'

_publ_section_title
;
 <i>catena</i>-Poly[[[bis(3-aminopyrazine-2-carboxylato)triaquapraseodymium(III)]-\m-3-aminopyrazine-2-carboxylato-[(3-aminopyrazine-2-carboxylato)diaquaformatopraseodymium(III)]-\m-3-aminopyrazine-2-carboxylato]
 hexahydrate]
;
_journal_coeditor_code XU5282
_journal_issue 9
_journal_name_full 'Acta Crystallographica Section E'
_journal_page_first m1221
_journal_page_last m1222
_journal_paper_doi 10.1107/S1600536811031308
_journal_volume 67
_journal_year 2011
_chemical_formula_iupac '[Pr2 (C5 H4 N3 O2)5 (C H O2) (H2 O)5], 6H2 O'
_chemical_formula_moiety 'C26 H31 N15 O17 Pr2, 6(H2 O)'
_chemical_formula_sum 'C26 H43 N15 O23 Pr2'
_chemical_formula_weight 1215.58
_chemical_name_systematic
;
<i>catena</i>-Poly[[[bis(3-aminopyrazine-2-
carboxylato)triaquapraseodymium(III)]-\m-3-aminopyrazine-2-carboxylato-
[(3-aminopyrazine-2-carboxylato)diaquaformatopraseodymium(III)]-
\m-3-aminopyrazine-2-carboxylato] hexahydrate]
;
_space_group_IT_number 2
_symmetry_cell_setting triclinic
_symmetry_space_group_name_Hall '-P 1'
_symmetry_space_group_name_H-M 'P -1'
_atom_sites_solution_hydrogens geom
_atom_sites_solution_primary direct
_atom_sites_solution_secondary difmap
_audit_creation_method SHELXL-97
_cell_angle_alpha 68.8010(10)
_cell_angle_beta 76.2910(10)
_cell_angle_gamma 79.3490(10)
_cell_formula_units_Z 2
_cell_length_a 9.7213(3)
_cell_length_b 14.2113(6)
_cell_length_c 17.6228(6)
_cell_measurement_reflns_used 16800
_cell_measurement_temperature 293(2)
_cell_measurement_theta_max 27.45
_cell_measurement_theta_min 3.01
_cell_volume 2191.97(14)
_computing_cell_refinement 'RAPID-AUTO (Rigaku, 1998)'
_computing_data_collection 'RAPID-AUTO (Rigaku, 1998)'
_computing_data_reduction 'CrystalClear (Rigaku/MSC, 2002)'
_computing_molecular_graphics 'X-SEED (Barbour, 2001)'
_computing_publication_material 'publCIF (Westrip, 2010)'
_computing_structure_refinement 'SHELXL97 (Sheldrick, 2008)'
_computing_structure_solution 'SHELXS97 (Sheldrick, 2008)'
_diffrn_ambient_temperature 293(2)
_diffrn_measured_fraction_theta_full 0.987
_diffrn_measured_fraction_theta_max 0.987
_diffrn_measurement_device_type 'Rigaku R-AXIS RAPID IP'
_diffrn_measurement_method \w
_diffrn_radiation_monochromator graphite
_diffrn_radiation_source 'fine-focus sealed tube'
_diffrn_radiation_type MoK\a
_diffrn_radiation_wavelength 0.71073
_diffrn_reflns_av_R_equivalents 0.0414
_diffrn_reflns_av_sigmaI/netI 0.0551
_diffrn_reflns_limit_h_max 12
_diffrn_reflns_limit_h_min -11
_diffrn_reflns_limit_k_max 18
_diffrn_reflns_limit_k_min -18
_diffrn_reflns_limit_l_max 22
_diffrn_reflns_limit_l_min -22
_diffrn_reflns_number 21572
_diffrn_reflns_theta_full 27.45
_diffrn_reflns_theta_max 27.45
_diffrn_reflns_theta_min 3.01
_diffrn_standards_decay_% 0
_diffrn_standards_interval_count 0
_diffrn_standards_interval_time 0
_diffrn_standards_number 0
_exptl_absorpt_coefficient_mu 2.296
_exptl_absorpt_correction_T_max 0.8558
_exptl_absorpt_correction_T_min 0.7393
_exptl_absorpt_correction_type multi-scan
_exptl_absorpt_process_details '(ABSCOR; Higashi, 1995)'
_exptl_crystal_colour colorless
_exptl_crystal_density_diffrn 1.842
_exptl_crystal_density_method 'not measured'
_exptl_crystal_description prism
_exptl_crystal_F_000 1212
_exptl_crystal_size_max 0.14
_exptl_crystal_size_mid 0.12
_exptl_crystal_size_min 0.07
_refine_diff_density_max 1.337
_refine_diff_density_min -1.033
_refine_ls_extinction_method none
_refine_ls_goodness_of_fit_ref 1.062
_refine_ls_hydrogen_treatment mixed
_refine_ls_matrix_type full
_refine_ls_number_parameters 679
_refine_ls_number_reflns 9906
_refine_ls_number_restraints 69
_refine_ls_restrained_S_all 1.064
_refine_ls_R_factor_all 0.0446
_refine_ls_R_factor_gt 0.0349
_refine_ls_shift/su_max 0.001
_refine_ls_shift/su_mean 0.001
_refine_ls_structure_factor_coef Fsqd
_refine_ls_weighting_details 'calc w=1/[\s^2^(Fo^2^)+(0.0227P)^2^+4.2692P] where P=(Fo^2^+2Fc^2^)/3'
_refine_ls_weighting_scheme calc
_refine_ls_wR_factor_gt 0.0823
_refine_ls_wR_factor_ref 0.0875
_reflns_number_gt 8214
_reflns_number_total 9906
_reflns_threshold_expression I>2\s(I)
_cod_data_source_file xu5282.cif
_cod_data_source_block I
_cod_database_code 2231737
_cod_database_fobs_code 2231737

loop_
_symmetry_equiv_pos_as_xyz
'x, y, z'
'-x, -y, -z'

loop_
_atom_site_type_symbol
_atom_site_label
_atom_site_fract_x
_atom_site_fract_y
_atom_site_fract_z
_atom_site_U_iso_or_equiv
_atom_site_adp_type
_atom_site_calc_flag
_atom_site_refinement_flags
_atom_site_occupancy
_atom_site_symmetry_multiplicity
_atom_site_disorder_assembly
_atom_site_disorder_group
Pr Pr1 0.41603(2) 0.502827(16) 0.710959(12) 0.02425(6) Uani d . 1 1 . .
Pr Pr2 0.83609(2) 0.788695(16) 0.719791(12) 0.02408(6) Uani d . 1 1 A .
O O1 0.5494(3) 0.4496(2) 0.59541(18) 0.0380(7) Uani d . 1 1 . .
O O2 0.6256(4) 0.3460(3) 0.5212(2) 0.0495(9) Uani d . 1 1 . .
O O3 0.3840(3) 0.3776(2) 0.84899(17) 0.0343(7) Uani d . 1 1 . .
O O4 0.4534(4) 0.2648(3) 0.9623(2) 0.0555(10) Uani d . 1 1 . .
O O5 0.6159(3) 0.6033(2) 0.63160(17) 0.0330(7) Uani d . 1 1 . .
O O6 0.6980(3) 0.6774(2) 0.70017(17) 0.0345(7) Uani d . 1 1 A .
O O7 1.0367(3) 0.6542(2) 0.72776(17) 0.0362(7) Uani d . 1 1 A .
O O8 1.1707(3) 0.5181(2) 0.79033(18) 0.0379(7) Uani d . 1 1 . .
O O9 0.5965(3) 0.8007(2) 0.79749(19) 0.0378(7) Uani d . 1 1 A .
O O10 0.4025(4) 0.8696(3) 0.8612(2) 0.0519(9) Uani d . 1 1 . .
O O11 0.7239(4) 0.9123(3) 0.6086(2) 0.0474(8) Uani d . 1 1 . .
O O12 0.8772(8) 1.0092(6) 0.5192(4) 0.056(2) Uani d P 0.50 1 A 1
O O12' 0.5902(9) 0.9751(6) 0.5161(5) 0.059(2) Uani d P 0.50 1 B 2
O O1W 0.2309(3) 0.5361(2) 0.61620(19) 0.0372(7) Uani d D 1 1 . .
H H11 0.162(4) 0.571(3) 0.635(3) 0.056 Uiso d D 1 1 . .
H H12 0.277(4) 0.573(3) 0.5723(18) 0.056 Uiso d D 1 1 . .
O O2W 0.4608(3) 0.5895(2) 0.8054(2) 0.0387(7) Uani d D 1 1 . .
H H21 0.392(3) 0.634(3) 0.812(3) 0.058 Uiso d D 1 1 . .
H H22 0.537(3) 0.617(3) 0.788(3) 0.058 Uiso d D 1 1 . .
O O3W 0.3224(3) 0.6911(2) 0.6547(2) 0.0406(7) Uani d D 1 1 . .
H H31 0.2358(17) 0.699(4) 0.675(3) 0.061 Uiso d D 1 1 . .
H H32 0.362(4) 0.740(3) 0.652(3) 0.061 Uiso d D 1 1 . .
O O4W 1.0343(4) 0.8931(3) 0.6399(2) 0.0480(9) Uani d D 1 1 . .
H H41 1.087(5) 0.917(4) 0.659(3) 0.072 Uiso d D 1 1 . .
H H42 1.005(6) 0.939(3) 0.600(3) 0.072 Uiso d D 1 1 . .
O O5W 0.9665(4) 0.8011(3) 0.82261(19) 0.0446(8) Uani d D 1 1 . .
H H51 1.050(2) 0.780(4) 0.830(3) 0.067 Uiso d D 1 1 . .
H H52 0.914(4) 0.801(5) 0.8676(17) 0.067 Uiso d D 1 1 . .
O O6W 0.2393(4) 0.7251(3) 0.85899(19) 0.0440(8) Uani d DU 1 1 . .
H H61 0.211(6) 0.683(3) 0.9056(15) 0.066 Uiso d D 1 1 . .
H H62 0.272(6) 0.772(3) 0.865(3) 0.066 Uiso d D 1 1 . .
O O7W 0.4322(4) 0.8556(4) 0.6513(4) 0.0823(14) Uani d DU 1 1 . .
H H71 0.504(5) 0.836(6) 0.673(4) 0.124 Uiso d D 1 1 . .
H H72 0.457(7) 0.881(7) 0.5998(9) 0.124 Uiso d D 1 1 . .
O O8W 0.1955(4) 0.9725(3) 0.7077(3) 0.0617(10) Uani d DU 1 1 . .
H H81 0.266(4) 0.928(3) 0.707(4) 0.093 Uiso d D 1 1 . .
H H82 0.224(6) 1.0301(19) 0.691(4) 0.093 Uiso d D 1 1 . .
O O9W 0.0929(6) 0.9679(5) 0.8854(4) 0.0950(16) Uani d DU 1 1 . .
H H91 0.018(6) 0.944(7) 0.916(4) 0.142 Uiso d D 1 1 . .
H H92 0.107(9) 0.956(7) 0.841(3) 0.142 Uiso d D 1 1 . .
O O10W 0.0689(6) 1.1357(4) 0.9393(3) 0.0792(13) Uani d DU 1 1 . .
H H101 0.082(9) 1.0757(19) 0.939(5) 0.119 Uiso d D 1 1 . .
H H102 0.031(8) 1.174(4) 0.899(3) 0.119 Uiso d D 1 1 . .
O O11W 0.2027(5) 1.1827(4) 1.0380(2) 0.0652(11) Uani d DU 1 1 . .
H H111 0.176(6) 1.161(5) 1.006(3) 0.098 Uiso d D 1 1 . .
H H112 0.279(4) 1.208(5) 1.015(3) 0.098 Uiso d D 1 1 . .
N N1 0.3688(4) 0.3253(3) 0.7031(2) 0.0330(8) Uani d . 1 1 . .
N N2 0.3064(5) 0.1593(4) 0.6744(3) 0.0570(12) Uani d . 1 1 . .
N N3 0.4764(6) 0.1887(4) 0.5559(3) 0.0726(16) Uani d . 1 1 . .
H H3A 0.4545 0.1353 0.5490 0.087 Uiso calc R 1 1 . .
H H3B 0.5434 0.2240 0.5197 0.087 Uiso calc R 1 1 . .
N N4 0.6502(4) 0.3927(3) 0.7672(2) 0.0341(8) Uani d . 1 1 . .
N N5 0.8834(4) 0.2900(3) 0.8402(3) 0.0437(10) Uani d . 1 1 . .
N N6 0.7344(5) 0.2209(4) 0.9634(3) 0.0573(12) Uani d . 1 1 . .
H H6A 0.8095 0.1892 0.9855 0.069 Uiso calc R 1 1 . .
H H6B 0.6484 0.2134 0.9935 0.069 Uiso calc R 1 1 . .
N N7 0.9158(4) 0.7375(3) 0.5762(2) 0.0309(7) Uani d . 1 1 . .
N N8 0.9749(4) 0.6727(3) 0.4391(2) 0.0447(10) Uani d . 1 1 . .
N N9 0.7825(4) 0.5828(3) 0.4898(2) 0.0444(10) Uani d . 1 1 . .
H H9A 0.8063 0.5635 0.4459 0.053 Uiso calc R 1 1 . .
H H9B 0.7070 0.5618 0.5274 0.053 Uiso calc R 1 1 . .
N N10 0.8203(3) 0.6149(3) 0.85557(19) 0.0276(7) Uani d . 1 1 . .
N N11 0.8290(4) 0.4378(3) 0.9913(2) 0.0364(8) Uani d . 1 1 . .
N N12 1.0622(4) 0.3924(3) 0.9406(2) 0.0389(9) Uani d . 1 1 . .
H H12A 1.0612 0.3381 0.9852 0.047 Uiso calc R 1 1 . .
H H12B 1.1400 0.4031 0.9025 0.047 Uiso calc R 1 1 . .
N N13 0.7367(4) 0.9580(3) 0.7629(2) 0.0417(9) Uani d . 1 1 . .
N N14 0.6270(7) 1.1151(4) 0.8261(4) 0.0830(18) Uani d . 1 1 . .
N N15 0.4277(6) 1.0373(4) 0.8961(4) 0.0872(19) Uani d . 1 1 . .
H H15A 0.3987 1.0871 0.9167 0.105 Uiso calc R 1 1 . .
H H15B 0.3746 0.9877 0.9099 0.105 Uiso calc R 1 1 . .
C C1 0.2705(5) 0.2673(4) 0.7555(3) 0.0450(11) Uani d . 1 1 . .
H H1 0.2220 0.2818 0.8029 0.054 Uiso calc R 1 1 . .
C C2 0.2400(6) 0.1856(4) 0.7402(3) 0.0564(14) Uani d . 1 1 . .
H H2 0.1696 0.1472 0.7775 0.068 Uiso calc R 1 1 . .
C C3 0.4077(6) 0.2163(4) 0.6214(3) 0.0457(12) Uani d . 1 1 . .
C C4 0.4399(4) 0.3005(3) 0.6368(3) 0.0335(9) Uani d . 1 1 . .
C C5 0.5461(4) 0.3707(3) 0.5795(3) 0.0330(9) Uani d . 1 1 . .
C C6 0.7837(5) 0.3997(4) 0.7244(3) 0.0414(11) Uani d . 1 1 . .
H H6 0.7993 0.4398 0.6688 0.050 Uiso calc R 1 1 . .
C C7 0.8968(5) 0.3491(4) 0.7610(3) 0.0472(12) Uani d . 1 1 . .
H H7 0.9879 0.3561 0.7292 0.057 Uiso calc R 1 1 . .
C C8 0.7509(5) 0.2801(4) 0.8845(3) 0.0374(10) Uani d . 1 1 . .
C C9 0.6311(4) 0.3337(3) 0.8464(2) 0.0313(9) Uani d . 1 1 . .
C C10 0.4781(5) 0.3237(3) 0.8901(3) 0.0337(9) Uani d . 1 1 . .
C C11 1.0286(5) 0.7640(4) 0.5170(3) 0.0418(11) Uani d . 1 1 . .
H H11A 1.0895 0.8048 0.5207 0.050 Uiso calc R 1 1 . .
C C12 1.0555(5) 0.7305(4) 0.4495(3) 0.0475(12) Uani d . 1 1 . .
H H12C 1.1354 0.7502 0.4090 0.057 Uiso calc R 1 1 A .
C C13 0.8612(4) 0.6441(4) 0.4995(3) 0.0341(9) Uani d . 1 1 . .
C C14 0.8306(4) 0.6788(3) 0.5689(2) 0.0278(8) Uani d . 1 1 . .
C C15 0.7060(4) 0.6513(3) 0.6374(2) 0.0270(8) Uani d . 1 1 . .
C C16 0.7085(4) 0.5945(4) 0.9177(3) 0.0363(10) Uani d . 1 1 . .
H H16 0.6265 0.6404 0.9162 0.044 Uiso calc R 1 1 . .
C C17 0.7145(5) 0.5055(4) 0.9841(3) 0.0394(10) Uani d . 1 1 . .
H H17 0.6344 0.4923 1.0259 0.047 Uiso calc R 1 1 A .
C C18 0.9451(4) 0.4587(3) 0.9306(2) 0.0290(8) Uani d . 1 1 . .
C C19 0.9370(4) 0.5484(3) 0.8608(2) 0.0257(8) Uani d . 1 1 . .
C C20 1.0576(4) 0.5752(3) 0.7884(2) 0.0283(8) Uani d . 1 1 . .
C C21 0.8085(7) 1.0364(5) 0.7454(4) 0.0672(17) Uani d . 1 1 . .
H H21A 0.8979 1.0391 0.7113 0.081 Uiso calc R 1 1 . .
C C22 0.7522(9) 1.1138(5) 0.7769(5) 0.087(2) Uani d . 1 1 . .
H H22A 0.8052 1.1678 0.7629 0.105 Uiso calc R 1 1 A .
C C23 0.5516(7) 1.0371(4) 0.8444(4) 0.0566(14) Uani d . 1 1 . .
C C24 0.6070(5) 0.9575(3) 0.8110(3) 0.0353(9) Uani d . 1 1 . .
C C25 0.5288(4) 0.8702(3) 0.8248(2) 0.0331(9) Uani d . 1 1 . .
C C26 0.757(2) 0.9797(17) 0.5430(14) 0.052(4) Uani d P 0.50 1 A 1
H H26 0.6889 1.0100 0.5095 0.063 Uiso calc PR 0.50 1 A 1
C C26' 0.705(2) 0.9658(19) 0.5407(16) 0.056(5) Uani d P 0.50 1 B 2
H H26' 0.7791 1.0019 0.5045 0.067 Uiso calc PR 0.50 1 B 2

loop_
_atom_site_aniso_label
_atom_site_aniso_U_11
_atom_site_aniso_U_22
_atom_site_aniso_U_33
_atom_site_aniso_U_12
_atom_site_aniso_U_13
_atom_site_aniso_U_23
Pr1 0.02117(11) 0.02774(12) 0.02498(11) -0.00649(8) 0.00251(8) -0.01252(9)
Pr2 0.02275(11) 0.02509(12) 0.02534(11) -0.00591(8) -0.00256(9) -0.00912(9)
O1 0.0382(16) 0.0429(19) 0.0378(16) -0.0160(14) 0.0080(14) -0.0232(14)
O2 0.054(2) 0.050(2) 0.0449(18) -0.0100(17) 0.0141(16) -0.0288(16)
O3 0.0248(14) 0.0406(18) 0.0325(15) -0.0043(13) -0.0009(13) -0.0087(13)
O4 0.0380(18) 0.073(3) 0.0322(17) 0.0019(17) 0.0029(15) 0.0001(17)
O5 0.0327(15) 0.0402(18) 0.0332(15) -0.0181(13) 0.0041(13) -0.0201(13)
O6 0.0353(16) 0.0464(19) 0.0287(14) -0.0200(14) 0.0080(13) -0.0220(13)
O7 0.0266(14) 0.0380(18) 0.0297(14) 0.0021(13) 0.0053(12) -0.0038(13)
O8 0.0238(14) 0.0392(18) 0.0336(15) 0.0044(13) 0.0094(13) -0.0052(13)
O9 0.0328(16) 0.0338(17) 0.0467(17) -0.0052(13) 0.0029(14) -0.0191(14)
O10 0.0379(18) 0.054(2) 0.058(2) -0.0023(16) 0.0099(17) -0.0246(18)
O11 0.055(2) 0.044(2) 0.0390(18) -0.0019(16) -0.0176(17) -0.0048(15)
O12 0.065(5) 0.062(5) 0.037(4) -0.035(4) -0.009(4) 0.002(3)
O12' 0.063(5) 0.056(5) 0.061(5) -0.006(4) -0.030(4) -0.012(4)
O1W 0.0369(17) 0.0442(19) 0.0350(16) -0.0078(14) -0.0023(14) -0.0196(14)
O2W 0.0364(16) 0.044(2) 0.0383(16) -0.0151(14) 0.0091(15) -0.0215(15)
O3W 0.0319(16) 0.0350(18) 0.0537(19) -0.0069(14) 0.0018(15) -0.0179(15)
O4W 0.060(2) 0.053(2) 0.0325(16) -0.0346(19) -0.0015(16) -0.0069(15)
O5W 0.0425(18) 0.063(2) 0.0362(16) -0.0103(17) -0.0137(15) -0.0200(17)
O6W 0.0495(19) 0.045(2) 0.0339(16) -0.0131(16) -0.0001(15) -0.0102(14)
O7W 0.046(2) 0.075(3) 0.148(4) -0.012(2) -0.013(3) -0.063(3)
O8W 0.052(2) 0.050(2) 0.091(3) -0.0163(18) -0.009(2) -0.030(2)
O9W 0.100(4) 0.092(4) 0.097(4) -0.031(3) 0.006(3) -0.042(3)
O10W 0.079(3) 0.092(4) 0.077(3) 0.000(3) -0.028(3) -0.036(3)
O11W 0.067(3) 0.085(3) 0.0409(19) -0.018(2) -0.0025(19) -0.018(2)
N1 0.0340(18) 0.0287(19) 0.0367(18) -0.0070(15) -0.0010(16) -0.0131(15)
N2 0.068(3) 0.044(3) 0.064(3) -0.020(2) 0.005(2) -0.028(2)
N3 0.092(4) 0.061(3) 0.078(3) -0.029(3) 0.019(3) -0.051(3)
N4 0.0280(17) 0.035(2) 0.0351(18) -0.0045(15) 0.0030(15) -0.0122(16)
N5 0.0284(19) 0.058(3) 0.048(2) 0.0006(18) -0.0078(18) -0.023(2)
N6 0.044(2) 0.078(4) 0.039(2) 0.006(2) -0.011(2) -0.011(2)
N7 0.0278(17) 0.035(2) 0.0302(17) -0.0095(15) -0.0007(15) -0.0108(15)
N8 0.039(2) 0.065(3) 0.0334(19) -0.017(2) 0.0096(17) -0.0248(19)
N9 0.046(2) 0.064(3) 0.0352(19) -0.023(2) 0.0076(18) -0.032(2)
N10 0.0255(16) 0.0295(19) 0.0240(15) -0.0035(14) 0.0032(14) -0.0090(14)
N11 0.0316(19) 0.039(2) 0.0300(18) -0.0096(16) 0.0036(15) -0.0047(16)
N12 0.035(2) 0.036(2) 0.0333(18) -0.0001(16) -0.0006(17) -0.0027(16)
N13 0.048(2) 0.034(2) 0.048(2) -0.0094(18) -0.0072(19) -0.0193(18)
N14 0.110(5) 0.053(3) 0.096(4) -0.016(3) 0.009(4) -0.050(3)
N15 0.092(4) 0.066(4) 0.100(4) -0.002(3) 0.029(4) -0.056(3)
C1 0.045(3) 0.044(3) 0.045(3) -0.017(2) 0.008(2) -0.017(2)
C2 0.063(3) 0.049(3) 0.057(3) -0.031(3) 0.005(3) -0.016(3)
C3 0.053(3) 0.033(3) 0.057(3) -0.005(2) -0.005(2) -0.025(2)
C4 0.033(2) 0.032(2) 0.037(2) -0.0006(18) -0.0041(19) -0.0166(18)
C5 0.031(2) 0.037(2) 0.034(2) -0.0028(18) -0.0015(18) -0.0181(18)
C6 0.029(2) 0.044(3) 0.040(2) -0.002(2) 0.008(2) -0.011(2)
C7 0.027(2) 0.056(3) 0.054(3) -0.008(2) 0.006(2) -0.019(2)
C8 0.035(2) 0.044(3) 0.037(2) 0.001(2) -0.008(2) -0.020(2)
C9 0.027(2) 0.040(2) 0.030(2) -0.0026(18) -0.0006(17) -0.0192(18)
C10 0.032(2) 0.038(3) 0.031(2) -0.0029(19) 0.0026(18) -0.0164(18)
C11 0.032(2) 0.053(3) 0.040(2) -0.018(2) 0.003(2) -0.015(2)
C12 0.039(3) 0.064(4) 0.033(2) -0.020(2) 0.014(2) -0.014(2)
C13 0.031(2) 0.045(3) 0.029(2) -0.0048(19) -0.0029(18) -0.0161(19)
C14 0.0260(19) 0.033(2) 0.0241(18) -0.0094(16) 0.0033(16) -0.0110(16)
C15 0.0259(19) 0.028(2) 0.0272(18) -0.0037(16) -0.0007(16) -0.0117(16)
C16 0.0233(19) 0.044(3) 0.033(2) -0.0043(18) 0.0073(18) -0.0101(19)
C17 0.032(2) 0.047(3) 0.029(2) -0.007(2) 0.0076(19) -0.0084(19)
C18 0.032(2) 0.029(2) 0.0247(18) -0.0069(17) 0.0006(17) -0.0093(16)
C19 0.0243(18) 0.027(2) 0.0237(18) -0.0042(15) 0.0003(16) -0.0087(15)
C20 0.0265(19) 0.032(2) 0.0232(18) -0.0046(17) 0.0041(16) -0.0102(16)
C21 0.067(4) 0.054(4) 0.088(4) -0.025(3) 0.013(3) -0.041(3)
C22 0.112(6) 0.054(4) 0.110(6) -0.040(4) 0.016(5) -0.052(4)
C23 0.072(4) 0.042(3) 0.058(3) 0.002(3) -0.005(3) -0.028(3)
C24 0.041(2) 0.033(2) 0.032(2) 0.0028(19) -0.005(2) -0.0150(18)
C25 0.033(2) 0.036(2) 0.029(2) 0.0024(18) -0.0067(18) -0.0108(18)
C26 0.066(13) 0.042(8) 0.035(6) -0.014(8) -0.010(10) 0.006(6)
C26' 0.054(11) 0.055(10) 0.042(8) -0.015(8) 0.012(9) -0.006(6)

loop_
_atom_type_symbol
_atom_type_description
_atom_type_scat_dispersion_real
_atom_type_scat_dispersion_imag
_atom_type_scat_source
C C 0.0033 0.0016 'International Tables Vol C Tables 4.2.6.8 and 6.1.1.4'
H H 0.0000 0.0000 'International Tables Vol C Tables 4.2.6.8 and 6.1.1.4'
N N 0.0061 0.0033 'International Tables Vol C Tables 4.2.6.8 and 6.1.1.4'
O O 0.0106 0.0060 'International Tables Vol C Tables 4.2.6.8 and 6.1.1.4'
Pr Pr -0.2180 2.8214 'International Tables Vol C Tables 4.2.6.8 and 6.1.1.4'

loop_
_geom_angle_atom_site_label_1
_geom_angle_atom_site_label_2
_geom_angle_atom_site_label_3
_geom_angle_site_symmetry_1
_geom_angle_site_symmetry_3
_geom_angle
O3 Pr1 O1 . . 118.90(11)
O3 Pr1 O5 . . 130.60(9)
O1 Pr1 O5 . . 67.17(9)
O3 Pr1 O8 . 1_455 67.07(9)
O1 Pr1 O8 . 1_455 141.05(10)
O5 Pr1 O8 . 1_455 141.66(10)
O3 Pr1 O2W . . 74.58(10)
O1 Pr1 O2W . . 137.75(10)
O5 Pr1 O2W . . 74.37(9)
O8 Pr1 O2W 1_455 . 81.00(10)
O3 Pr1 O3W . . 132.45(10)
O1 Pr1 O3W . . 108.56(11)
O5 Pr1 O3W . . 70.21(10)
O8 Pr1 O3W 1_455 . 74.64(10)
O2W Pr1 O3W . . 72.50(11)
O3 Pr1 O1W . . 120.40(10)
O1 Pr1 O1W . . 75.93(10)
O5 Pr1 O1W . . 108.77(10)
O8 Pr1 O1W 1_455 . 69.75(10)
O2W Pr1 O1W . . 134.93(10)
O3W Pr1 O1W . . 67.22(10)
O3 Pr1 N4 . . 62.15(10)
O1 Pr1 N4 . . 76.64(11)
O5 Pr1 N4 . . 73.83(10)
O8 Pr1 N4 1_455 . 128.16(10)
O2W Pr1 N4 . . 76.48(11)
O3W Pr1 N4 . . 137.40(11)
O1W Pr1 N4 . . 148.53(10)
O3 Pr1 N1 . . 70.33(11)
O1 Pr1 N1 . . 61.54(10)
O5 Pr1 N1 . . 127.33(10)
O8 Pr1 N1 1_455 . 89.24(11)
O2W Pr1 N1 . . 144.65(11)
O3W Pr1 N1 . . 137.23(11)
O1W Pr1 N1 . . 70.05(10)
N4 Pr1 N1 . . 83.46(11)
O6 Pr2 O9 . . 70.23(10)
O6 Pr2 O11 . . 81.60(11)
O9 Pr2 O11 . . 81.77(11)
O6 Pr2 O7 . . 87.91(11)
O9 Pr2 O7 . . 134.68(10)
O11 Pr2 O7 . . 135.14(11)
O6 Pr2 O4W . . 138.28(10)
O9 Pr2 O4W . . 141.47(12)
O11 Pr2 O4W . . 79.38(12)
O7 Pr2 O4W . . 80.18(12)
O6 Pr2 O5W . . 141.67(11)
O9 Pr2 O5W . . 98.21(11)
O11 Pr2 O5W . . 134.30(12)
O7 Pr2 O5W . . 74.59(12)
O4W Pr2 O5W . . 72.72(11)
O6 Pr2 N13 . . 127.32(11)
O9 Pr2 N13 . . 61.50(11)
O11 Pr2 N13 . . 72.21(12)
O7 Pr2 N13 . . 141.75(11)
O4W Pr2 N13 . . 80.77(13)
O5W Pr2 N13 . . 68.18(12)
O6 Pr2 N10 . . 71.21(10)
O9 Pr2 N10 . . 74.03(10)
O11 Pr2 N10 . . 148.30(11)
O7 Pr2 N10 . . 61.27(9)
O4W Pr2 N10 . . 132.06(11)
O5W Pr2 N10 . . 70.47(11)
N13 Pr2 N10 . . 111.80(11)
O6 Pr2 N7 . . 61.32(9)
O9 Pr2 N7 . . 125.75(10)
O11 Pr2 N7 . . 68.92(11)
O7 Pr2 N7 . . 67.81(10)
O4W Pr2 N7 . . 77.21(10)
O5W Pr2 N7 . . 134.98(11)
N13 Pr2 N7 . . 138.04(11)
N10 Pr2 N7 . . 109.50(10)
C5 O1 Pr1 . . 129.5(3)
C10 O3 Pr1 . . 128.6(3)
C15 O5 Pr1 . . 143.6(3)
C15 O6 Pr2 . . 129.7(2)
C20 O7 Pr2 . . 128.3(2)
C20 O8 Pr1 . 1_655 141.7(3)
C25 O9 Pr2 . . 129.8(3)
C26' O11 Pr2 . . 161.0(11)
C26 O11 Pr2 . . 139.1(9)
Pr1 O1W H11 . . 104(4)
Pr1 O1W H12 . . 98(4)
H11 O1W H12 . . 110(4)
Pr1 O2W H21 . . 110(4)
Pr1 O2W H22 . . 114(4)
H21 O2W H22 . . 109(4)
Pr1 O3W H31 . . 109(3)
Pr1 O3W H32 . . 126(4)
H31 O3W H32 . . 109(4)
Pr2 O4W H41 . . 127(4)
Pr2 O4W H42 . . 108(4)
H41 O4W H42 . . 109(4)
Pr2 O5W H51 . . 131(4)
Pr2 O5W H52 . . 113(3)
H51 O5W H52 . . 110(4)
H61 O6W H62 . . 110(4)
H71 O7W H72 . . 110(4)
H81 O8W H82 . . 110(4)
H91 O9W H92 . . 109(4)
H101 O10W H102 . . 110(4)
H111 O11W H112 . . 110(4)
C1 N1 C4 . . 118.3(4)
C1 N1 Pr1 . . 124.5(3)
C4 N1 Pr1 . . 116.8(3)
C2 N2 C3 . . 117.2(4)
C3 N3 H3A . . 120.0
C3 N3 H3B . . 120.0
H3A N3 H3B . . 120.0
C9 N4 C6 . . 118.2(4)
C9 N4 Pr1 . . 116.4(3)
C6 N4 Pr1 . . 125.2(3)
C7 N5 C8 . . 117.3(4)
C8 N6 H6A . . 120.0
C8 N6 H6B . . 120.0
H6A N6 H6B . . 120.0
C11 N7 C14 . . 118.6(4)
C11 N7 Pr2 . . 126.7(3)
C14 N7 Pr2 . . 114.7(2)
C12 N8 C13 . . 116.5(4)
C13 N9 H9A . . 120.0
C13 N9 H9B . . 120.0
H9A N9 H9B . . 120.0
C19 N10 C16 . . 118.2(4)
C19 N10 Pr2 . . 116.4(2)
C16 N10 Pr2 . . 125.3(3)
C17 N11 C18 . . 117.6(4)
C18 N12 H12A . . 120.0
C18 N12 H12B . . 120.0
H12A N12 H12B . . 120.0
C21 N13 C24 . . 118.0(5)
C21 N13 Pr2 . . 125.9(4)
C24 N13 Pr2 . . 116.0(3)
C22 N14 C23 . . 117.2(5)
C23 N15 H15A . . 120.0
C23 N15 H15B . . 120.0
H15A N15 H15B . . 120.0
N1 C1 C2 . . 120.5(5)
N1 C1 H1 . . 119.7
C2 C1 H1 . . 119.7
N2 C2 C1 . . 123.1(5)
N2 C2 H2 . . 118.5
C1 C2 H2 . . 118.5
N3 C3 N2 . . 117.2(5)
N3 C3 C4 . . 122.7(5)
N2 C3 C4 . . 120.0(4)
N1 C4 C3 . . 120.8(4)
N1 C4 C5 . . 115.3(4)
C3 C4 C5 . . 123.8(4)
O2 C5 O1 . . 125.3(4)
O2 C5 C4 . . 118.1(4)
O1 C5 C4 . . 116.6(4)
N4 C6 C7 . . 121.0(4)
N4 C6 H6 . . 119.5
C7 C6 H6 . . 119.5
N5 C7 C6 . . 123.2(4)
N5 C7 H7 . . 118.4
C6 C7 H7 . . 118.4
N6 C8 N5 . . 118.6(4)
N6 C8 C9 . . 121.6(4)
N5 C8 C9 . . 119.8(4)
N4 C9 C8 . . 120.6(4)
N4 C9 C10 . . 115.8(4)
C8 C9 C10 . . 123.5(4)
O4 C10 O3 . . 124.9(4)
O4 C10 C9 . . 118.8(4)
O3 C10 C9 . . 116.2(4)
N7 C11 C12 . . 119.8(4)
N7 C11 H11A . . 120.1
C12 C11 H11A . . 120.1
N8 C12 C11 . . 124.2(4)
N8 C12 H12C . . 117.9
C11 C12 H12C . . 117.9
N9 C13 N8 . . 116.2(4)
N9 C13 C14 . . 123.7(4)
N8 C13 C14 . . 120.2(4)
N7 C14 C13 . . 120.8(4)
N7 C14 C15 . . 116.1(3)
C13 C14 C15 . . 123.1(4)
O5 C15 O6 . . 123.0(4)
O5 C15 C14 . . 119.5(3)
O6 C15 C14 . . 117.5(3)
N10 C16 C17 . . 120.1(4)
N10 C16 H16 . . 120.0
C17 C16 H16 . . 120.0
N11 C17 C16 . . 123.2(4)
N11 C17 H17 . . 118.4
C16 C17 H17 . . 118.4
N12 C18 N11 . . 117.1(4)
N12 C18 C19 . . 123.9(4)
N11 C18 C19 . . 119.1(4)
N10 C19 C18 . . 121.7(3)
N10 C19 C20 . . 115.4(3)
C18 C19 C20 . . 122.9(4)
O8 C20 O7 . . 123.6(4)
O8 C20 C19 . . 118.7(4)
O7 C20 C19 . . 117.7(3)
N13 C21 C22 . . 120.8(6)
N13 C21 H21A . . 119.6
C22 C21 H21A . . 119.6
N14 C22 C21 . . 123.3(6)
N14 C22 H22A . . 118.4
C21 C22 H22A . . 118.4
N15 C23 N14 . . 116.8(5)
N15 C23 C24 . . 122.9(5)
N14 C23 C24 . . 120.2(5)
N13 C24 C23 . . 120.5(5)
N13 C24 C25 . . 115.4(4)
C23 C24 C25 . . 124.1(4)
O10 C25 O9 . . 123.7(4)
O10 C25 C24 . . 119.4(4)
O9 C25 C24 . . 116.9(4)
O11 C26 O12 . . 122.6(18)
O11 C26 H26 . . 118.7
O12 C26 H26 . . 118.7
O11 C26' O12' . . 122.8(16)
O11 C26' H26' . . 118.6
O12' C26' H26' . . 118.6

loop_
_geom_bond_atom_site_label_1
_geom_bond_atom_site_label_2
_geom_bond_site_symmetry_2
_geom_bond_distance
Pr1 O3 . 2.428(3)
Pr1 O1 . 2.429(3)
Pr1 O5 . 2.462(3)
Pr1 O8 1_455 2.478(3)
Pr1 O2W . 2.549(3)
Pr1 O3W . 2.564(3)
Pr1 O1W . 2.605(3)
Pr1 N4 . 2.692(4)
Pr1 N1 . 2.703(4)
Pr2 O6 . 2.413(3)
Pr2 O9 . 2.417(3)
Pr2 O11 . 2.435(3)
Pr2 O7 . 2.456(3)
Pr2 O4W . 2.482(3)
Pr2 O5W . 2.515(3)
Pr2 N13 . 2.723(4)
Pr2 N10 . 2.746(3)
Pr2 N7 . 2.780(3)
O1 C5 . 1.256(5)
O2 C5 . 1.250(5)
O3 C10 . 1.266(5)
O4 C10 . 1.240(5)
O5 C15 . 1.248(5)
O6 C15 . 1.270(5)
O7 C20 . 1.263(5)
O8 C20 . 1.239(5)
O8 Pr1 1_655 2.478(3)
O9 C25 . 1.263(5)
O10 C25 . 1.244(5)
O11 C26' . 1.20(3)
O11 C26 . 1.22(2)
O12 C26 . 1.243(17)
O12' C26' . 1.262(19)
O1W H11 . 0.840(10)
O1W H12 . 0.840(10)
O2W H21 . 0.840(10)
O2W H22 . 0.840(10)
O3W H31 . 0.840(10)
O3W H32 . 0.840(10)
O4W H41 . 0.840(10)
O4W H42 . 0.840(10)
O5W H51 . 0.840(10)
O5W H52 . 0.840(10)
O6W H61 . 0.840(10)
O6W H62 . 0.840(10)
O7W H71 . 0.840(10)
O7W H72 . 0.840(10)
O8W H81 . 0.840(10)
O8W H82 . 0.840(10)
O9W H91 . 0.840(10)
O9W H92 . 0.840(10)
O10W H101 . 0.840(10)
O10W H102 . 0.840(10)
O11W H111 . 0.840(10)
O11W H112 . 0.840(10)
N1 C1 . 1.330(6)
N1 C4 . 1.339(5)
N2 C2 . 1.330(7)
N2 C3 . 1.345(7)
N3 C3 . 1.342(6)
N3 H3A . 0.8800
N3 H3B . 0.8800
N4 C9 . 1.331(5)
N4 C6 . 1.338(5)
N5 C7 . 1.333(6)
N5 C8 . 1.341(6)
N6 C8 . 1.328(6)
N6 H6A . 0.8800
N6 H6B . 0.8800
N7 C11 . 1.326(5)
N7 C14 . 1.335(5)
N8 C12 . 1.318(6)
N8 C13 . 1.348(5)
N9 C13 . 1.337(5)
N9 H9A . 0.8800
N9 H9B . 0.8800
N10 C19 . 1.334(5)
N10 C16 . 1.337(5)
N11 C17 . 1.328(6)
N11 C18 . 1.352(5)
N12 C18 . 1.339(5)
N12 H12A . 0.8800
N12 H12B . 0.8800
N13 C21 . 1.327(6)
N13 C24 . 1.342(6)
N14 C22 . 1.318(9)
N14 C23 . 1.342(8)
N15 C23 . 1.327(7)
N15 H15A . 0.8800
N15 H15B . 0.8800
C1 C2 . 1.378(7)
C1 H1 . 0.9300
C2 H2 . 0.9300
C3 C4 . 1.420(6)
C4 C5 . 1.497(6)
C6 C7 . 1.361(7)
C6 H6 . 0.9300
C7 H7 . 0.9300
C8 C9 . 1.436(6)
C9 C10 . 1.510(6)
C11 C12 . 1.387(7)
C11 H11A . 0.9300
C12 H12C . 0.9300
C13 C14 . 1.427(5)
C14 C15 . 1.489(5)
C16 C17 . 1.382(6)
C16 H16 . 0.9300
C17 H17 . 0.9300
C18 C19 . 1.421(5)
C19 C20 . 1.500(5)
C21 C22 . 1.376(8)
C21 H21A . 0.9300
C22 H22A . 0.9300
C23 C24 . 1.422(7)
C24 C25 . 1.489(6)
C26 H26 . 0.9300
C26' H26' . 0.9300

loop_
_geom_hbond_atom_site_label_D
_geom_hbond_atom_site_label_H
_geom_hbond_atom_site_label_A
_geom_hbond_site_symmetry_A
_geom_hbond_distance_DH
_geom_hbond_distance_HA
_geom_hbond_distance_DA
_geom_hbond_angle_DHA
_geom_hbond_publ_flag
O1w H11 O7 1_455 0.840(10) 2.34(2) 3.115(4) 155(5) yes
O1w H12 O2 2_666 0.840(10) 1.800(10) 2.635(5) 179(5) yes
O2w H21 O6w . 0.840(10) 2.02(2) 2.839(5) 164(5) yes
O2w H22 O6 . 0.840(10) 1.99(3) 2.771(4) 153(5) yes
O3w H31 O7 1_455 0.840(10) 2.05(2) 2.829(4) 155(4) yes
O3w H32 O7w . 0.840(10) 1.890(10) 2.721(5) 174(4) yes
O4w H41 O8w 1_655 0.840(10) 1.930(10) 2.769(5) 176(6) yes
O4w H42 O12 2_776 0.840(10) 2.07(5) 2.649(7) 126(5) yes
O5w H51 O6w 1_655 0.840(10) 1.970(10) 2.803(5) 174(5) yes
O5w H52 O11w 2_677 0.840(10) 1.840(10) 2.673(5) 173(6) yes
O6w H61 N11 2_667 0.840(10) 2.02(2) 2.842(5) 169(6) yes
O6w H62 O10 . 0.840(10) 2.02(2) 2.833(5) 164(6) yes
O7w H71 O9 . 0.840(10) 2.41(4) 3.135(6) 146(7) yes
O7w H72 O12' . 0.840(10) 1.99(5) 2.688(10) 141(8) yes
O8w H81 O7w . 0.840(10) 2.01(3) 2.782(6) 154(7) yes
O8w H82 N2 1_565 0.840(10) 2.03(2) 2.861(6) 168(7) yes
O9w H91 O10w 2_577 0.840(10) 2.40(6) 3.074(8) 138(7) yes
O10w H102 N5 1_465 0.840(10) 2.11(3) 2.893(6) 155(7) yes
O11w H112 O4 1_565 0.840(10) 1.900(10) 2.732(5) 180(7) no
N6 H6b O4 . 0.88 2.03 2.690(5) 131 no
N9 H9a O1w 2_666 0.88 2.20 2.974(5) 147 no
N9 H9b O1 . 0.88 2.23 3.037(5) 152 no
N9 H9b O5 . 0.88 2.08 2.718(5) 129 no
N12 H12a O11w 1_645 0.88 2.37 3.099(6) 140 no
N12 H12b O8 . 0.88 2.06 2.695(5) 129 no
N15 H15b O10 . 0.88 2.10 2.733(7) 129 no
